data_2233261
loop_
_publ_author_name
'Wang, Yifeng'
'Chen, Ruxiang'
'Li, Zhaobo'
'Xu, Danqian'

_publ_section_title
;
 (<i>S</i>)-3-Acetyl-3-[(<i>R</i>)-1-(4-bromophenyl)-2-nitroethyl]oxolan-2-one
;
_journal_coeditor_code PK2367
_journal_issue 1
_journal_name_full 'Acta Crystallographica Section E'
_journal_page_first o110
_journal_paper_doi 10.1107/S1600536811051725
_journal_volume 68
_journal_year 2012
_chemical_formula_iupac 'C14 H14 Br N O5'
_chemical_formula_moiety 'C14 H14 Br N O5'
_chemical_formula_sum 'C14 H14 Br N O5'
_chemical_formula_weight 356.17
_chemical_name_systematic
;
(<i>S</i>)-3-Acetyl-3-[(<i>R</i>)-1-(4-bromophenyl)-2-nitroethyl]oxolan-2-one
;
_space_group_IT_number 4
_symmetry_cell_setting monoclinic
_symmetry_space_group_name_Hall 'P 2yb'
_symmetry_space_group_name_H-M 'P 1 21 1'
_atom_sites_solution_hydrogens geom
_atom_sites_solution_primary direct
_atom_sites_solution_secondary difmap
_audit_creation_method SHELXL-97
_cell_angle_alpha 90.00
_cell_angle_beta 105.794(2)
_cell_angle_gamma 90.00
_cell_formula_units_Z 2
_cell_length_a 9.6237(7)
_cell_length_b 6.6547(4)
_cell_length_c 12.0503(8)
_cell_measurement_reflns_used 5006
_cell_measurement_temperature 296.0(10)
_cell_measurement_theta_max 27.4
_cell_measurement_theta_min 3.1
_cell_volume 742.60(9)
_computing_cell_refinement 'PROCESS-AUTO (Rigaku, 2006)'
_computing_data_collection 'PROCESS-AUTO (Rigaku, 2006)'
_computing_data_reduction 'CrystalStructure (Rigaku, 2007)'
_computing_molecular_graphics 'ORTEP-3 for Windows (Farrugia, 1997)'
_computing_publication_material 'WinGX (Farrugia, 1999)'
_computing_structure_refinement 'SHELXL97 (Sheldrick, 2008)'
_computing_structure_solution 'SHELXS97 (Sheldrick, 2008)'
_diffrn_ambient_temperature 296.0(10)
_diffrn_detector_area_resol_mean 10.00
_diffrn_measured_fraction_theta_full 0.998
_diffrn_measured_fraction_theta_max 0.998
_diffrn_measurement_device_type 'Rigaku R-AXIS RAPID/ZJUG'
_diffrn_measurement_method '\w scans'
_diffrn_radiation_monochromator graphite
_diffrn_radiation_source 'rotating anode'
_diffrn_radiation_type MoK\a
_diffrn_radiation_wavelength 0.71073
_diffrn_reflns_av_R_equivalents 0.0413
_diffrn_reflns_av_sigmaI/netI 0.0647
_diffrn_reflns_limit_h_max 12
_diffrn_reflns_limit_h_min -12
_diffrn_reflns_limit_k_max 8
_diffrn_reflns_limit_k_min -8
_diffrn_reflns_limit_l_max 15
_diffrn_reflns_limit_l_min -15
_diffrn_reflns_number 7336
_diffrn_reflns_theta_full 27.42
_diffrn_reflns_theta_max 27.42
_diffrn_reflns_theta_min 3.17
_diffrn_standards_number 0
_exptl_absorpt_coefficient_mu 2.788
_exptl_absorpt_correction_T_max 0.542
_exptl_absorpt_correction_T_min 0.301
_exptl_absorpt_correction_type multi-scan
_exptl_absorpt_process_details '(ABSCOR; Higashi, 1995)'
_exptl_crystal_colour colourless
_exptl_crystal_density_diffrn 1.593
_exptl_crystal_density_method 'not measured'
_exptl_crystal_description block
_exptl_crystal_F_000 360
_exptl_crystal_size_max 0.43
_exptl_crystal_size_mid 0.27
_exptl_crystal_size_min 0.22
_refine_diff_density_max 0.447
_refine_diff_density_min -0.452
_refine_ls_abs_structure_details 'Flack (1983), 1327 Friedel pairs'
_refine_ls_abs_structure_Flack 0.014(14)
_refine_ls_extinction_coef 0.013(2)
_refine_ls_extinction_expression Fc^*^=kFc[1+0.001xFc^2^\l^3^/sin(2\q)]^-1/4^
_refine_ls_extinction_method 'SHELXL97 (Sheldrick, 2008)'
_refine_ls_goodness_of_fit_ref 1.003
_refine_ls_hydrogen_treatment constr
_refine_ls_matrix_type full
_refine_ls_number_parameters 192
_refine_ls_number_reflns 3272
_refine_ls_number_restraints 1
_refine_ls_restrained_S_all 1.003
_refine_ls_R_factor_all 0.0876
_refine_ls_R_factor_gt 0.0328
_refine_ls_shift/su_max 0.000
_refine_ls_shift/su_mean 0.000
_refine_ls_structure_factor_coef Fsqd
_refine_ls_weighting_details 'calc w=1/[\s^2^(Fo^2^)+(0.0212P)^2^+0.6532P] where P=(Fo^2^+2Fc^2^)/3'
_refine_ls_weighting_scheme calc
_refine_ls_wR_factor_gt 0.0655
_refine_ls_wR_factor_ref 0.1039
_reflns_number_gt 1893
_reflns_number_total 3272
_reflns_threshold_expression I>2\s(I)
_cod_data_source_file pk2367.cif
_cod_data_source_block I
_cod_original_sg_symbol_H-M 'P 21'
_cod_database_code 2233261
_cod_database_fobs_code 2233261

loop_
_symmetry_equiv_pos_as_xyz
'x, y, z'
'-x, y+1/2, -z'

loop_
_atom_site_type_symbol
_atom_site_label
_atom_site_fract_x
_atom_site_fract_y
_atom_site_fract_z
_atom_site_U_iso_or_equiv
_atom_site_adp_type
_atom_site_calc_flag
_atom_site_refinement_flags
_atom_site_occupancy
_atom_site_symmetry_multiplicity
Br Br1 0.01386(6) 0.39571(12) 0.91217(5) 0.0776(3) Uani d . 1 1
O O1 0.6151(4) 0.8445(6) 0.9285(3) 0.0692(12) Uani d . 1 1
O O2 0.5776(5) 1.1368(6) 0.8363(4) 0.0713(12) Uani d . 1 1
O O3 0.6176(3) 0.9028(8) 0.5481(3) 0.0608(8) Uani d . 1 1
O O4 0.2157(5) 0.9380(9) 0.4296(4) 0.0967(17) Uani d . 1 1
O O5 0.1045(5) 1.0968(9) 0.5321(5) 0.121(2) Uani d . 1 1
N N1 0.2123(6) 1.0229(7) 0.5175(4) 0.0647(12) Uani d . 1 1
C C1 0.4009(5) 0.8284(6) 0.6525(4) 0.0429(11) Uani d . 1 1
H H1 0.3954 0.7478 0.5833 0.051 Uiso calc R 1 1
C C2 0.5624(5) 0.8272(6) 0.7251(4) 0.0424(11) Uani d . 1 1
C C3 0.6125(6) 0.6151(8) 0.7740(5) 0.0550(13) Uani d . 1 1
H H3A 0.5456 0.5124 0.7346 0.066 Uiso calc R 1 1
H H3B 0.7080 0.5846 0.7665 0.066 Uiso calc R 1 1
C C4 0.6136(8) 0.6296(10) 0.9003(5) 0.0751(18) Uani d . 1 1
H H4A 0.5284 0.5655 0.9125 0.090 Uiso calc R 1 1
H H4B 0.6985 0.5636 0.9487 0.090 Uiso calc R 1 1
C C5 0.5860(5) 0.9572(8) 0.8336(4) 0.0524(14) Uani d . 1 1
C C6 0.6619(5) 0.8984(11) 0.6521(4) 0.0505(10) Uani d . 1 1
C C7 0.8152(6) 0.9490(11) 0.7133(5) 0.085(2) Uani d . 1 1
H H7A 0.8786 0.8842 0.6752 0.127 Uiso calc R 1 1
H H7B 0.8368 0.9035 0.7917 0.127 Uiso calc R 1 1
H H7C 0.8286 1.0919 0.7121 0.127 Uiso calc R 1 1
C C8 0.3494(6) 1.0384(8) 0.6113(4) 0.0506(13) Uani d . 1 1
H H8A 0.3336 1.1162 0.6749 0.061 Uiso calc R 1 1
H H8B 0.4221 1.1062 0.5829 0.061 Uiso calc R 1 1
C C9 0.2998(5) 0.7295(7) 0.7150(4) 0.0421(11) Uani d . 1 1
C C10 0.2338(5) 0.5493(7) 0.6755(4) 0.0494(12) Uani d . 1 1
H H10 0.2479 0.4934 0.6087 0.059 Uiso calc R 1 1
C C11 0.1475(5) 0.4496(7) 0.7317(4) 0.0528(13) Uani d . 1 1
H H11 0.1046 0.3277 0.7042 0.063 Uiso calc R 1 1
C C12 0.1266(5) 0.5352(8) 0.8298(4) 0.0498(12) Uani d . 1 1
C C13 0.1879(6) 0.7160(9) 0.8705(5) 0.0616(15) Uani d . 1 1
H H13 0.1721 0.7721 0.9367 0.074 Uiso calc R 1 1
C C14 0.2725(6) 0.8132(7) 0.8127(4) 0.0548(13) Uani d . 1 1
H H14 0.3124 0.9373 0.8393 0.066 Uiso calc R 1 1

loop_
_atom_site_aniso_label
_atom_site_aniso_U_11
_atom_site_aniso_U_22
_atom_site_aniso_U_33
_atom_site_aniso_U_12
_atom_site_aniso_U_13
_atom_site_aniso_U_23
Br1 0.0668(3) 0.1015(5) 0.0779(4) -0.0184(4) 0.0426(3) -0.0001(4)
O1 0.077(2) 0.091(4) 0.0396(18) 0.004(2) 0.0162(17) 0.010(2)
O2 0.089(3) 0.052(3) 0.070(3) -0.007(2) 0.018(2) -0.014(2)
O3 0.073(2) 0.0688(19) 0.0500(18) -0.006(3) 0.0329(16) 0.001(3)
O4 0.105(3) 0.120(5) 0.054(2) 0.013(3) 0.002(2) -0.020(3)
O5 0.070(3) 0.150(5) 0.124(4) 0.035(3) -0.005(3) -0.052(4)
N1 0.070(3) 0.059(3) 0.059(3) 0.004(2) 0.008(3) -0.001(2)
C1 0.051(3) 0.039(3) 0.043(2) 0.002(2) 0.020(2) 0.001(2)
C2 0.051(3) 0.037(2) 0.045(2) 0.0014(19) 0.023(2) 0.0041(19)
C3 0.050(3) 0.052(3) 0.067(3) 0.005(2) 0.024(3) 0.012(3)
C4 0.081(5) 0.073(4) 0.073(4) 0.012(3) 0.024(4) 0.029(4)
C5 0.048(3) 0.065(4) 0.046(3) -0.003(2) 0.016(2) 0.003(2)
C6 0.054(3) 0.046(2) 0.057(3) -0.003(3) 0.025(2) 0.001(3)
C7 0.062(3) 0.119(7) 0.079(4) -0.024(4) 0.028(3) 0.001(4)
C8 0.055(3) 0.042(3) 0.052(3) 0.003(3) 0.010(3) -0.001(2)
C9 0.043(3) 0.041(2) 0.046(3) 0.001(2) 0.017(2) 0.000(2)
C10 0.057(3) 0.048(3) 0.049(3) -0.007(2) 0.025(2) -0.012(2)
C11 0.053(3) 0.053(3) 0.059(3) -0.003(2) 0.027(2) -0.006(2)
C12 0.039(3) 0.064(3) 0.050(3) -0.002(2) 0.019(2) 0.002(3)
C13 0.054(3) 0.083(4) 0.056(3) -0.009(3) 0.028(3) -0.020(3)
C14 0.062(3) 0.056(3) 0.056(3) -0.013(2) 0.033(3) -0.021(2)

loop_
_atom_type_symbol
_atom_type_description
_atom_type_scat_dispersion_real
_atom_type_scat_dispersion_imag
_atom_type_scat_source
C C 0.0033 0.0016 'International Tables Vol C Tables 4.2.6.8 and 6.1.1.4'
H H 0.0000 0.0000 'International Tables Vol C Tables 4.2.6.8 and 6.1.1.4'
N N 0.0061 0.0033 'International Tables Vol C Tables 4.2.6.8 and 6.1.1.4'
O O 0.0106 0.0060 'International Tables Vol C Tables 4.2.6.8 and 6.1.1.4'
Br Br -0.2901 2.4595 'International Tables Vol C Tables 4.2.6.8 and 6.1.1.4'

loop_
_geom_angle_atom_site_label_1
_geom_angle_atom_site_label_2
_geom_angle_atom_site_label_3
_geom_angle
C5 O1 C4 111.3(4)
O5 N1 O4 123.4(5)
O5 N1 C8 118.7(5)
O4 N1 C8 117.9(5)
C8 C1 C9 111.2(4)
C8 C1 C2 111.9(4)
C9 C1 C2 113.0(4)
C8 C1 H1 106.8
C9 C1 H1 106.8
C2 C1 H1 106.8
C5 C2 C6 110.0(4)
C5 C2 C3 103.3(4)
C6 C2 C3 108.6(4)
C5 C2 C1 111.7(4)
C6 C2 C1 110.9(4)
C3 C2 C1 112.1(4)
C4 C3 C2 103.8(4)
C4 C3 H3A 111.0
C2 C3 H3A 111.0
C4 C3 H3B 111.0
C2 C3 H3B 111.0
H3A C3 H3B 109.0
O1 C4 C3 106.8(4)
O1 C4 H4A 110.4
C3 C4 H4A 110.4
O1 C4 H4B 110.4
C3 C4 H4B 110.4
H4A C4 H4B 108.6
O2 C5 O1 122.5(5)
O2 C5 C2 126.2(5)
O1 C5 C2 111.3(4)
O3 C6 C7 121.8(4)
O3 C6 C2 120.0(4)
C7 C6 C2 118.1(4)
C6 C7 H7A 109.5
C6 C7 H7B 109.5
H7A C7 H7B 109.5
C6 C7 H7C 109.5
H7A C7 H7C 109.5
H7B C7 H7C 109.5
N1 C8 C1 109.1(4)
N1 C8 H8A 109.9
C1 C8 H8A 109.9
N1 C8 H8B 109.9
C1 C8 H8B 109.9
H8A C8 H8B 108.3
C10 C9 C14 117.7(4)
C10 C9 C1 119.9(4)
C14 C9 C1 122.4(4)
C11 C10 C9 122.1(5)
C11 C10 H10 118.9
C9 C10 H10 118.9
C10 C11 C12 118.2(5)
C10 C11 H11 120.9
C12 C11 H11 120.9
C13 C12 C11 121.4(5)
C13 C12 Br1 119.5(4)
C11 C12 Br1 119.0(4)
C14 C13 C12 119.4(5)
C14 C13 H13 120.3
C12 C13 H13 120.3
C13 C14 C9 121.1(5)
C13 C14 H14 119.5
C9 C14 H14 119.5

loop_
_geom_bond_atom_site_label_1
_geom_bond_atom_site_label_2
_geom_bond_distance
Br1 C12 1.900(5)
O1 C5 1.332(6)
O1 C4 1.470(8)
O2 C5 1.199(6)
O3 C6 1.210(5)
O4 N1 1.208(6)
O5 N1 1.204(6)
N1 C8 1.489(7)
C1 C8 1.521(6)
C1 C9 1.532(6)
C1 C2 1.562(7)
C1 H1 0.9800
C2 C5 1.532(6)
C2 C6 1.541(6)
C2 C3 1.555(6)
C3 C4 1.522(8)
C3 H3A 0.9700
C3 H3B 0.9700
C4 H4A 0.9700
C4 H4B 0.9700
C6 C7 1.497(7)
C7 H7A 0.9600
C7 H7B 0.9600
C7 H7C 0.9600
C8 H8A 0.9700
C8 H8B 0.9700
C9 C10 1.380(6)
C9 C14 1.391(6)
C10 C11 1.376(7)
C10 H10 0.9300
C11 C12 1.375(7)
C11 H11 0.9300
C12 C13 1.371(7)
C13 C14 1.369(7)
C13 H13 0.9300
C14 H14 0.9300

loop_
_geom_hbond_atom_site_label_D
_geom_hbond_atom_site_label_H
_geom_hbond_atom_site_label_A
_geom_hbond_site_symmetry_A
_geom_hbond_distance_DH
_geom_hbond_distance_HA
_geom_hbond_distance_DA
_geom_hbond_angle_DHA
C11 H11 O5 1_545 0.930 2.580 3.306(2) 135
C10 H10 O3 2_646 0.930 2.633 3.514(2) 158

loop_
_geom_torsion_atom_site_label_1
_geom_torsion_atom_site_label_2
_geom_torsion_atom_site_label_3
_geom_torsion_atom_site_label_4
_geom_torsion
C8 C1 C2 C5 60.9(5)
C9 C1 C2 C5 -65.5(5)
C8 C1 C2 C6 -62.2(5)
C9 C1 C2 C6 171.4(4)
C8 C1 C2 C3 176.3(4)
C9 C1 C2 C3 49.8(5)
C5 C2 C3 C4 17.2(5)
C6 C2 C3 C4 133.9(5)
C1 C2 C3 C4 -103.2(5)
C5 O1 C4 C3 12.5(7)
C2 C3 C4 O1 -18.2(6)
C4 O1 C5 O2 177.8(5)
C4 O1 C5 C2 -0.8(6)
C6 C2 C5 O2 54.9(7)
C3 C2 C5 O2 170.7(5)
C1 C2 C5 O2 -68.7(7)
C6 C2 C5 O1 -126.5(4)
C3 C2 C5 O1 -10.8(5)
C1 C2 C5 O1 109.9(4)
C5 C2 C6 O3 -140.6(6)
C3 C2 C6 O3 107.0(7)
C1 C2 C6 O3 -16.5(8)
C5 C2 C6 C7 43.1(7)
C3 C2 C6 C7 -69.3(7)
C1 C2 C6 C7 167.1(5)
O5 N1 C8 C1 117.9(6)
O4 N1 C8 C1 -62.9(7)
C9 C1 C8 N1 -68.4(5)
C2 C1 C8 N1 164.2(4)
C8 C1 C9 C10 121.9(5)
C2 C1 C9 C10 -111.2(5)
C8 C1 C9 C14 -59.0(6)
C2 C1 C9 C14 67.8(6)
C14 C9 C10 C11 -2.3(7)
C1 C9 C10 C11 176.8(5)
C9 C10 C11 C12 0.6(8)
C10 C11 C12 C13 0.8(8)
C10 C11 C12 Br1 -177.7(4)
C11 C12 C13 C14 -0.4(8)
Br1 C12 C13 C14 178.1(4)
C12 C13 C14 C9 -1.4(9)
C10 C9 C14 C13 2.7(8)
C1 C9 C14 C13 -176.4(5)
